data_7060394
loop_
_publ_author_name
'Ye, Rong'
'Sun, Jing'
'Han, Ying'
'Yan, Chao-Guo'

_publ_section_title
;
 Molecular diversity of TEMPO-mediated cycloaddition of ketohydrazones and
 3-phenacylideneoxindoles
;
_journal_issue 11
_journal_name_full 'New Journal of Chemistry'
_journal_page_first 5075
_journal_page_last 5080
_journal_paper_doi 10.1039/D0NJ06036D
_journal_volume 45
_journal_year 2021
_chemical_formula_moiety 'C40 H32 F N3 O2'
_chemical_formula_sum 'C40 H32 F N3 O2'
_chemical_formula_weight 605.68
_space_group_crystal_system monoclinic
_space_group_IT_number 14
_space_group_name_Hall '-P 2yn'
_space_group_name_H-M_alt 'P 1 21/n 1'
_atom_sites_solution_hydrogens geom
_audit_creation_method SHELXL-2014/7
_audit_update_record
;
2020-09-24 deposited with the CCDC.	2021-02-11 downloaded from the CCDC.
;
_cell_angle_alpha 90
_cell_angle_beta 99.820(2)
_cell_angle_gamma 90
_cell_formula_units_Z 4
_cell_length_a 9.6468(7)
_cell_length_b 15.0615(12)
_cell_length_c 22.4916(15)
_cell_measurement_reflns_used 7968
_cell_measurement_temperature 273(2)
_cell_measurement_theta_max 23.46
_cell_measurement_theta_min 2.18
_cell_volume 3220.0(4)
_computing_cell_refinement 'Bruker SAINT'
_computing_data_collection 'Bruker APEX2'
_computing_data_reduction 'Bruker SAINT'
_computing_molecular_graphics 'Bruker SHELXTL'
_computing_publication_material 'Bruker SHELXTL'
_computing_structure_refinement 'SHELXL-2014/7 (Sheldrick, 2014)'
_computing_structure_solution 'SHELXS-97 (Sheldrick 2008)'
_diffrn_ambient_temperature 273(2)
_diffrn_measured_fraction_theta_full 0.998
_diffrn_measured_fraction_theta_max 0.998
_diffrn_measurement_device_type 'CCD area detector'
_diffrn_measurement_method 'phi and omega scans'
_diffrn_radiation_source 'fine-focus sealed tube'
_diffrn_radiation_type MoK\a
_diffrn_radiation_wavelength 0.71073
_diffrn_reflns_av_R_equivalents 0.0632
_diffrn_reflns_av_unetI/netI 0.0590
_diffrn_reflns_Laue_measured_fraction_full 0.998
_diffrn_reflns_Laue_measured_fraction_max 0.998
_diffrn_reflns_limit_h_max 11
_diffrn_reflns_limit_h_min -10
_diffrn_reflns_limit_k_max 18
_diffrn_reflns_limit_k_min -15
_diffrn_reflns_limit_l_max 27
_diffrn_reflns_limit_l_min -27
_diffrn_reflns_number 29239
_diffrn_reflns_point_group_measured_fraction_full 0.998
_diffrn_reflns_point_group_measured_fraction_max 0.998
_diffrn_reflns_theta_full 25.242
_diffrn_reflns_theta_max 25.999
_diffrn_reflns_theta_min 2.183
_exptl_absorpt_coefficient_mu 0.081
_exptl_absorpt_correction_T_max 0.7456
_exptl_absorpt_correction_T_min 0.6177
_exptl_absorpt_correction_type multi-scan
_exptl_absorpt_process_details sadabs
_exptl_crystal_colour yellow
_exptl_crystal_density_diffrn 1.249
_exptl_crystal_description block
_exptl_crystal_F_000 1272
_exptl_crystal_size_max 0.260
_exptl_crystal_size_mid 0.220
_exptl_crystal_size_min 0.180
_refine_diff_density_max 0.189
_refine_diff_density_min -0.232
_refine_diff_density_rms 0.039
_refine_ls_extinction_method none
_refine_ls_goodness_of_fit_ref 1.015
_refine_ls_hydrogen_treatment constr
_refine_ls_matrix_type full
_refine_ls_number_parameters 416
_refine_ls_number_reflns 6304
_refine_ls_number_restraints 0
_refine_ls_restrained_S_all 1.015
_refine_ls_R_factor_all 0.1140
_refine_ls_R_factor_gt 0.0582
_refine_ls_shift/su_max 0.000
_refine_ls_shift/su_mean 0.000
_refine_ls_structure_factor_coef Fsqd
_refine_ls_weighting_details 'w=1/[\s^2^(Fo^2^)+(0.0610P)^2^+1.0218P] where P=(Fo^2^+2Fc^2^)/3'
_refine_ls_weighting_scheme calc
_refine_ls_wR_factor_gt 0.1249
_refine_ls_wR_factor_ref 0.1474
_reflns_Friedel_coverage 0.000
_reflns_number_gt 3803
_reflns_number_total 6304
_reflns_threshold_expression 'I > 2\s(I)'
_cod_data_source_file d0nj06036d2.cif
_cod_data_source_block 1a
_cod_depositor_comments 'Adding full bibliography for 7060394--7060404.cif.'
_cod_original_sg_symbol_H-M 'P 21/n'
_cod_database_code 7060394
_shelx_shelxl_version_number 2014/7
_shelx_space_group_comment
; 
The symmetry employed for this shelxl refinement is uniquely defined 
by the following loop, which should always be used as a source of 
symmetry information in preference to the above space-group names. 
They are only intended as comments. 
;
_shelx_estimated_absorpt_t_min 0.979
_shelx_estimated_absorpt_t_max 0.985

loop_
_space_group_symop_operation_xyz
'x, y, z'
'-x+1/2, y+1/2, -z+1/2'
'-x, -y, -z'
'x-1/2, -y-1/2, z-1/2'

loop_
_atom_site_label
_atom_site_type_symbol
_atom_site_fract_x
_atom_site_fract_y
_atom_site_fract_z
_atom_site_U_iso_or_equiv
_atom_site_adp_type
_atom_site_occupancy
_atom_site_site_symmetry_order
_atom_site_calc_flag
_atom_site_refinement_flags_posn
_atom_site_refinement_flags_adp
_atom_site_refinement_flags_occupancy
_atom_site_disorder_assembly
_atom_site_disorder_group
C1 C 0.2166(2) 0.94157(13) 0.01194(9) 0.0375(5) Uani 1 1 d . . . . .
C2 C 0.3178(2) 1.00807(14) 0.01987(10) 0.0463(6) Uani 1 1 d . . . . .
H2 H 0.3845 1.0094 0.0550 0.056 Uiso 1 1 calc R U . . .
C3 C 0.3208(3) 1.07231(15) -0.02382(11) 0.0555(6) Uani 1 1 d . . . . .
H3 H 0.3900 1.1159 -0.0183 0.067 Uiso 1 1 calc R U . . .
C4 C 0.2211(3) 1.07159(17) -0.07555(11) 0.0574(7) Uani 1 1 d . . . . .
H4 H 0.2219 1.1153 -0.1047 0.069 Uiso 1 1 calc R U . . .
C5 C 0.1209(3) 1.00644(16) -0.08391(10) 0.0519(6) Uani 1 1 d . . . . .
H5 H 0.0537 1.0066 -0.1189 0.062 Uiso 1 1 calc R U . . .
C6 C 0.1171(2) 0.93984(14) -0.04118(9) 0.0423(5) Uani 1 1 d . . . . .
C7 C 0.0109(2) 0.86651(15) -0.05282(10) 0.0512(6) Uani 1 1 d . . . . .
H7A H -0.0151 0.8571 -0.0959 0.061 Uiso 1 1 calc R U . . .
H7B H -0.0731 0.8832 -0.0372 0.061 Uiso 1 1 calc R U . . .
C8 C 0.0706(2) 0.78118(14) -0.02280(9) 0.0478(6) Uani 1 1 d . . . . .
H8A H 0.1524 0.7629 -0.0396 0.057 Uiso 1 1 calc R U . . .
H8B H 0.0008 0.7343 -0.0302 0.057 Uiso 1 1 calc R U . . .
C9 C 0.1121(2) 0.79666(13) 0.04493(9) 0.0369(5) Uani 1 1 d . . . . .
H9 H 0.0264 0.8140 0.0600 0.044 Uiso 1 1 calc R U . . .
C10 C 0.2142(2) 0.87190(13) 0.05837(9) 0.0353(5) Uani 1 1 d . . . . .
C11 C 0.3962(3) 0.81309(16) 0.26084(10) 0.0604(7) Uani 1 1 d . . . . .
H11 H 0.3100 0.7920 0.2681 0.072 Uiso 1 1 calc R U . . .
C12 C 0.5074(4) 0.8257(2) 0.30822(13) 0.0931(11) Uani 1 1 d . . . . .
H12 H 0.4959 0.8120 0.3474 0.112 Uiso 1 1 calc R U . . .
C13 C 0.6337(4) 0.8580(3) 0.29778(18) 0.1150(14) Uani 1 1 d . . . . .
H13 H 0.7074 0.8666 0.3297 0.138 Uiso 1 1 calc R U . . .
C14 C 0.6508(3) 0.8775(2) 0.24063(18) 0.1072(13) Uani 1 1 d . . . . .
H14 H 0.7366 0.8994 0.2336 0.129 Uiso 1 1 calc R U . . .
C15 C 0.5432(3) 0.86524(18) 0.19319(13) 0.0677(7) Uani 1 1 d . . . . .
H15 H 0.5562 0.8792 0.1542 0.081 Uiso 1 1 calc R U . . .
C16 C 0.4158(2) 0.83231(14) 0.20287(9) 0.0438(5) Uani 1 1 d . . . . .
C17 C -0.0937(3) 0.6314(2) 0.33852(13) 0.0756(8) Uani 1 1 d . . . . .
H17 H -0.1366 0.5779 0.3254 0.091 Uiso 1 1 calc R U . . .
C18 C -0.0825(4) 0.6554(3) 0.39780(15) 0.0947(11) Uani 1 1 d . . . . .
H18 H -0.1177 0.6180 0.4246 0.114 Uiso 1 1 calc R U . . .
C19 C -0.0211(4) 0.7324(3) 0.41775(14) 0.0972(12) Uani 1 1 d . . . . .
H19 H -0.0139 0.7480 0.4582 0.117 Uiso 1 1 calc R U . . .
C20 C 0.0314(4) 0.7888(2) 0.37816(15) 0.1036(12) Uani 1 1 d . . . . .
H20 H 0.0747 0.8419 0.3917 0.124 Uiso 1 1 calc R U . . .
C21 C 0.0183(3) 0.7646(2) 0.31847(12) 0.0792(9) Uani 1 1 d . . . . .
H21 H 0.0510 0.8026 0.2913 0.095 Uiso 1 1 calc R U . . .
C22 C -0.0422(3) 0.68531(17) 0.29838(11) 0.0558(6) Uani 1 1 d . . . . .
C23 C -0.0607(3) 0.66112(18) 0.23335(11) 0.0623(7) Uani 1 1 d . . . . .
H23A H -0.0862 0.5989 0.2290 0.075 Uiso 1 1 calc R U . . .
H23B H -0.1381 0.6954 0.2115 0.075 Uiso 1 1 calc R U . . .
C24 C 0.0836(2) 0.75129(15) 0.17438(9) 0.0398(5) Uani 1 1 d . . . . .
C25 C 0.2196(2) 0.73891(13) 0.14812(8) 0.0357(5) Uani 1 1 d . . . . .
C26 C 0.2843(2) 0.65850(13) 0.18272(9) 0.0422(5) Uani 1 1 d . . . . .
C27 C 0.4138(3) 0.61932(15) 0.18560(11) 0.0550(6) Uani 1 1 d . . . . .
H27 H 0.4816 0.6426 0.1652 0.066 Uiso 1 1 calc R U . . .
C28 C 0.4382(3) 0.54346(18) 0.22047(13) 0.0722(8) Uani 1 1 d . . . . .
C29 C 0.3422(4) 0.50790(17) 0.25193(13) 0.0768(9) Uani 1 1 d . . . . .
H29 H 0.3645 0.4572 0.2752 0.092 Uiso 1 1 calc R U . . .
C30 C 0.2130(3) 0.54717(16) 0.24903(12) 0.0663(8) Uani 1 1 d . . . . .
H30 H 0.1459 0.5238 0.2698 0.080 Uiso 1 1 calc R U . . .
C31 C 0.1858(3) 0.62270(14) 0.21409(9) 0.0466(6) Uani 1 1 d . . . . .
C32 C 0.1705(2) 0.71360(13) 0.08056(9) 0.0368(5) Uani 1 1 d . . . . .
H32 H 0.0944 0.6700 0.0784 0.044 Uiso 1 1 calc R U . . .
C33 C 0.2883(2) 0.67258(14) 0.05287(9) 0.0403(5) Uani 1 1 d . . . . .
C34 C 0.2679(2) 0.58317(14) 0.02415(10) 0.0451(6) Uani 1 1 d . . . . .
C35 C 0.3315(4) 0.5640(2) -0.02386(15) 0.1051(13) Uani 1 1 d . . . . .
H35 H 0.3841 0.6076 -0.0391 0.126 Uiso 1 1 calc R U . . .
C36 C 0.3194(5) 0.4810(2) -0.05054(16) 0.1090(13) Uani 1 1 d . . . . .
H36 H 0.3621 0.4708 -0.0840 0.131 Uiso 1 1 calc R U . . .
C37 C 0.2486(3) 0.41492(17) -0.02987(14) 0.0650(7) Uani 1 1 d . . . . .
C38 C 0.2418(3) 0.32353(19) -0.05825(16) 0.0936(11) Uani 1 1 d . . . . .
H38A H 0.1695 0.3226 -0.0933 0.140 Uiso 1 1 calc R U . . .
H38B H 0.2208 0.2803 -0.0297 0.140 Uiso 1 1 calc R U . . .
H38C H 0.3307 0.3098 -0.0697 0.140 Uiso 1 1 calc R U . . .
C39 C 0.1881(3) 0.43330(19) 0.01900(17) 0.0971(11) Uani 1 1 d . . . . .
H39 H 0.1411 0.3882 0.0356 0.117 Uiso 1 1 calc R U . . .
C40 C 0.1940(3) 0.51696(17) 0.04496(14) 0.0803(9) Uani 1 1 d . . . . .
H40 H 0.1467 0.5278 0.0770 0.096 Uiso 1 1 calc R U . . .
F1 F 0.5671(2) 0.50466(12) 0.22417(10) 0.1129(7) Uani 1 1 d . . . . .
N1 N 0.30067(18) 0.88104(11) 0.10834(7) 0.0385(4) Uani 1 1 d . . . . .
N2 N 0.30602(18) 0.81866(11) 0.15321(7) 0.0411(4) Uani 1 1 d . . . . .
N3 N 0.0638(2) 0.67616(12) 0.20597(8) 0.0461(5) Uani 1 1 d . . . . .
O1 O 0.00423(16) 0.81440(10) 0.16706(6) 0.0507(4) Uani 1 1 d . . . . .
O2 O 0.39684(17) 0.71354(10) 0.05281(7) 0.0560(4) Uani 1 1 d . . . . .

loop_
_atom_site_aniso_label
_atom_site_aniso_U_11
_atom_site_aniso_U_22
_atom_site_aniso_U_33
_atom_site_aniso_U_23
_atom_site_aniso_U_13
_atom_site_aniso_U_12
C1 0.0405(12) 0.0353(11) 0.0372(12) 0.0007(9) 0.0078(10) 0.0055(10)
C2 0.0482(14) 0.0408(13) 0.0486(13) 0.0085(11) 0.0045(11) 0.0004(11)
C3 0.0570(16) 0.0453(14) 0.0650(16) 0.0131(12) 0.0127(13) -0.0025(12)
C4 0.0633(17) 0.0536(15) 0.0567(16) 0.0225(12) 0.0140(14) 0.0096(13)
C5 0.0561(15) 0.0558(15) 0.0422(13) 0.0116(11) 0.0041(11) 0.0097(12)
C6 0.0477(13) 0.0414(12) 0.0382(12) 0.0030(10) 0.0087(11) 0.0071(10)
C7 0.0558(15) 0.0570(15) 0.0366(13) 0.0035(11) -0.0037(11) -0.0020(12)
C8 0.0577(15) 0.0466(13) 0.0366(12) -0.0037(10) 0.0007(11) -0.0093(11)
C9 0.0401(12) 0.0361(11) 0.0342(11) 0.0000(9) 0.0058(9) -0.0004(10)
C10 0.0397(12) 0.0336(11) 0.0326(11) -0.0010(9) 0.0059(10) 0.0005(9)
C11 0.0795(18) 0.0561(15) 0.0413(14) 0.0040(12) -0.0023(13) -0.0064(13)
C12 0.136(3) 0.085(2) 0.0428(16) 0.0137(15) -0.0264(19) -0.014(2)
C13 0.118(3) 0.111(3) 0.090(3) 0.019(2) -0.058(2) -0.040(2)
C14 0.075(2) 0.120(3) 0.108(3) 0.030(2) -0.035(2) -0.042(2)
C15 0.0542(16) 0.0754(19) 0.0679(17) 0.0122(14) -0.0052(14) -0.0145(14)
C16 0.0525(14) 0.0356(12) 0.0391(12) 0.0002(10) -0.0039(11) -0.0032(11)
C17 0.084(2) 0.081(2) 0.0713(19) 0.0217(16) 0.0393(16) 0.0018(16)
C18 0.111(3) 0.109(3) 0.077(2) 0.031(2) 0.053(2) 0.027(2)
C19 0.127(3) 0.123(3) 0.0477(18) 0.011(2) 0.0314(19) 0.043(3)
C20 0.146(3) 0.101(3) 0.071(2) -0.018(2) 0.036(2) 0.002(2)
C21 0.110(2) 0.079(2) 0.0556(17) -0.0015(15) 0.0362(17) -0.0095(19)
C22 0.0597(16) 0.0618(16) 0.0510(14) 0.0091(13) 0.0242(12) 0.0037(13)
C23 0.0643(17) 0.0676(17) 0.0595(16) 0.0056(13) 0.0240(13) -0.0160(14)
C24 0.0493(13) 0.0400(12) 0.0300(11) -0.0023(10) 0.0059(10) -0.0016(11)
C25 0.0421(12) 0.0316(11) 0.0330(11) 0.0014(9) 0.0056(9) -0.0009(9)
C26 0.0515(14) 0.0329(11) 0.0405(12) 0.0005(10) 0.0031(11) 0.0024(11)
C27 0.0563(16) 0.0481(14) 0.0581(15) 0.0043(12) 0.0028(12) 0.0094(12)
C28 0.074(2) 0.0513(16) 0.083(2) 0.0047(15) -0.0104(16) 0.0253(15)
C29 0.106(3) 0.0411(15) 0.078(2) 0.0212(14) 0.0007(18) 0.0064(17)
C30 0.094(2) 0.0403(14) 0.0661(17) 0.0142(13) 0.0161(15) -0.0026(15)
C31 0.0648(16) 0.0346(12) 0.0401(12) 0.0041(10) 0.0080(11) -0.0040(12)
C32 0.0404(12) 0.0329(11) 0.0373(11) -0.0022(9) 0.0072(9) -0.0052(9)
C33 0.0471(14) 0.0379(12) 0.0368(12) 0.0027(10) 0.0096(10) -0.0005(11)
C34 0.0527(14) 0.0374(12) 0.0457(13) -0.0025(10) 0.0096(11) 0.0024(11)
C35 0.172(4) 0.0597(19) 0.108(3) -0.0245(18) 0.094(3) -0.026(2)
C36 0.179(4) 0.069(2) 0.098(2) -0.0363(19) 0.079(3) -0.014(2)
C37 0.0516(16) 0.0519(16) 0.087(2) -0.0251(15) 0.0002(14) 0.0028(13)
C38 0.071(2) 0.0686(19) 0.137(3) -0.0531(19) 0.0060(19) 0.0011(16)
C39 0.100(2) 0.0533(18) 0.152(3) -0.035(2) 0.062(2) -0.0259(17)
C40 0.092(2) 0.0521(17) 0.111(2) -0.0265(16) 0.0560(19) -0.0192(16)
F1 0.0945(13) 0.0892(13) 0.1474(18) 0.0263(12) -0.0014(12) 0.0479(11)
N1 0.0474(11) 0.0322(9) 0.0349(10) 0.0035(8) 0.0043(9) -0.0022(8)
N2 0.0489(11) 0.0373(10) 0.0340(10) 0.0073(8) -0.0015(8) -0.0071(8)
N3 0.0546(12) 0.0417(11) 0.0452(11) 0.0061(9) 0.0177(9) -0.0038(9)
O1 0.0549(10) 0.0530(10) 0.0456(9) 0.0048(7) 0.0126(7) 0.0139(8)
O2 0.0511(10) 0.0506(10) 0.0712(11) -0.0069(8) 0.0243(8) -0.0074(8)

loop_
_atom_type_symbol
_atom_type_description
_atom_type_scat_dispersion_real
_atom_type_scat_dispersion_imag
_atom_type_scat_source
C C 0.0033 0.0016 'International Tables Vol C Tables 4.2.6.8 and 6.1.1.4'
H H 0.0000 0.0000 'International Tables Vol C Tables 4.2.6.8 and 6.1.1.4'
N N 0.0061 0.0033 'International Tables Vol C Tables 4.2.6.8 and 6.1.1.4'
O O 0.0106 0.0060 'International Tables Vol C Tables 4.2.6.8 and 6.1.1.4'
F F 0.0171 0.0103 'International Tables Vol C Tables 4.2.6.8 and 6.1.1.4'

loop_
_geom_angle_atom_site_label_1
_geom_angle_atom_site_label_2
_geom_angle_atom_site_label_3
_geom_angle
_geom_angle_site_symmetry_1
_geom_angle_site_symmetry_3
_geom_angle_publ_flag
C2 C1 C6 119.18(19) . . ?
C2 C1 C10 120.98(18) . . ?
C6 C1 C10 119.83(19) . . ?
C3 C2 C1 120.8(2) . . ?
C3 C2 H2 119.6 . . ?
C1 C2 H2 119.6 . . ?
C4 C3 C2 119.9(2) . . ?
C4 C3 H3 120.0 . . ?
C2 C3 H3 120.0 . . ?
C5 C4 C3 119.8(2) . . ?
C5 C4 H4 120.1 . . ?
C3 C4 H4 120.1 . . ?
C4 C5 C6 121.5(2) . . ?
C4 C5 H5 119.3 . . ?
C6 C5 H5 119.3 . . ?
C5 C6 C1 118.7(2) . . ?
C5 C6 C7 120.5(2) . . ?
C1 C6 C7 120.77(18) . . ?
C6 C7 C8 110.45(18) . . ?
C6 C7 H7A 109.6 . . ?
C8 C7 H7A 109.6 . . ?
C6 C7 H7B 109.6 . . ?
C8 C7 H7B 109.6 . . ?
H7A C7 H7B 108.1 . . ?
C7 C8 C9 109.25(18) . . ?
C7 C8 H8A 109.8 . . ?
C9 C8 H8A 109.8 . . ?
C7 C8 H8B 109.8 . . ?
C9 C8 H8B 109.8 . . ?
H8A C8 H8B 108.3 . . ?
C10 C9 C8 111.63(17) . . ?
C10 C9 C32 109.86(16) . . ?
C8 C9 C32 113.95(16) . . ?
C10 C9 H9 107.0 . . ?
C8 C9 H9 107.0 . . ?
C32 C9 H9 107.0 . . ?
N1 C10 C1 116.95(18) . . ?
N1 C10 C9 124.25(18) . . ?
C1 C10 C9 118.79(17) . . ?
C16 C11 C12 118.9(3) . . ?
C16 C11 H11 120.5 . . ?
C12 C11 H11 120.5 . . ?
C13 C12 C11 120.7(3) . . ?
C13 C12 H12 119.7 . . ?
C11 C12 H12 119.7 . . ?
C14 C13 C12 119.7(3) . . ?
C14 C13 H13 120.2 . . ?
C12 C13 H13 120.2 . . ?
C13 C14 C15 120.8(3) . . ?
C13 C14 H14 119.6 . . ?
C15 C14 H14 119.6 . . ?
C14 C15 C16 120.3(3) . . ?
C14 C15 H15 119.9 . . ?
C16 C15 H15 119.9 . . ?
C15 C16 C11 119.7(2) . . ?
C15 C16 N2 119.7(2) . . ?
C11 C16 N2 120.7(2) . . ?
C18 C17 C22 120.6(3) . . ?
C18 C17 H17 119.7 . . ?
C22 C17 H17 119.7 . . ?
C19 C18 C17 120.7(3) . . ?
C19 C18 H18 119.6 . . ?
C17 C18 H18 119.6 . . ?
C18 C19 C20 120.1(3) . . ?
C18 C19 H19 119.9 . . ?
C20 C19 H19 119.9 . . ?
C21 C20 C19 118.8(3) . . ?
C21 C20 H20 120.6 . . ?
C19 C20 H20 120.6 . . ?
C22 C21 C20 120.9(3) . . ?
C22 C21 H21 119.5 . . ?
C20 C21 H21 119.5 . . ?
C17 C22 C21 118.8(3) . . ?
C17 C22 C23 120.4(3) . . ?
C21 C22 C23 120.6(2) . . ?
N3 C23 C22 114.1(2) . . ?
N3 C23 H23A 108.7 . . ?
C22 C23 H23A 108.7 . . ?
N3 C23 H23B 108.7 . . ?
C22 C23 H23B 108.7 . . ?
H23A C23 H23B 107.6 . . ?
O1 C24 N3 125.3(2) . . ?
O1 C24 C25 127.02(19) . . ?
N3 C24 C25 107.64(18) . . ?
N2 C25 C26 116.05(16) . . ?
N2 C25 C24 112.58(16) . . ?
C26 C25 C24 101.71(16) . . ?
N2 C25 C32 110.68(15) . . ?
C26 C25 C32 109.57(16) . . ?
C24 C25 C32 105.44(16) . . ?
C27 C26 C31 120.4(2) . . ?
C27 C26 C25 131.2(2) . . ?
C31 C26 C25 108.35(19) . . ?
C26 C27 C28 116.6(2) . . ?
C26 C27 H27 121.7 . . ?
C28 C27 H27 121.7 . . ?
F1 C28 C29 119.4(3) . . ?
F1 C28 C27 117.0(3) . . ?
C29 C28 C27 123.5(3) . . ?
C28 C29 C30 119.8(2) . . ?
C28 C29 H29 120.1 . . ?
C30 C29 H29 120.1 . . ?
C29 C30 C31 117.7(3) . . ?
C29 C30 H30 121.2 . . ?
C31 C30 H30 121.2 . . ?
C30 C31 C26 122.0(2) . . ?
C30 C31 N3 128.0(2) . . ?
C26 C31 N3 109.93(18) . . ?
C33 C32 C9 110.52(16) . . ?
C33 C32 C25 112.02(16) . . ?
C9 C32 C25 109.38(15) . . ?
C33 C32 H32 108.3 . . ?
C9 C32 H32 108.3 . . ?
C25 C32 H32 108.3 . . ?
O2 C33 C34 120.5(2) . . ?
O2 C33 C32 119.95(19) . . ?
C34 C33 C32 119.51(19) . . ?
C40 C34 C35 116.9(2) . . ?
C40 C34 C33 123.6(2) . . ?
C35 C34 C33 119.4(2) . . ?
C34 C35 C36 121.3(3) . . ?
C34 C35 H35 119.3 . . ?
C36 C35 H35 119.3 . . ?
C37 C36 C35 122.2(3) . . ?
C37 C36 H36 118.9 . . ?
C35 C36 H36 118.9 . . ?
C36 C37 C39 116.5(2) . . ?
C36 C37 C38 121.3(3) . . ?
C39 C37 C38 122.2(3) . . ?
C37 C38 H38A 109.5 . . ?
C37 C38 H38B 109.5 . . ?
H38A C38 H38B 109.5 . . ?
C37 C38 H38C 109.5 . . ?
H38A C38 H38C 109.5 . . ?
H38B C38 H38C 109.5 . . ?
C37 C39 C40 122.3(3) . . ?
C37 C39 H39 118.9 . . ?
C40 C39 H39 118.9 . . ?
C34 C40 C39 120.6(3) . . ?
C34 C40 H40 119.7 . . ?
C39 C40 H40 119.7 . . ?
C10 N1 N2 120.38(16) . . ?
N1 N2 C16 114.16(16) . . ?
N1 N2 C25 123.89(15) . . ?
C16 N2 C25 121.52(16) . . ?
C24 N3 C31 110.62(18) . . ?
C24 N3 C23 123.1(2) . . ?
C31 N3 C23 125.82(19) . . ?

loop_
_geom_bond_atom_site_label_1
_geom_bond_atom_site_label_2
_geom_bond_distance
_geom_bond_site_symmetry_2
_geom_bond_publ_flag
C1 C2 1.389(3) . ?
C1 C6 1.399(3) . ?
C1 C10 1.483(3) . ?
C2 C3 1.383(3) . ?
C2 H2 0.9300 . ?
C3 C4 1.377(3) . ?
C3 H3 0.9300 . ?
C4 C5 1.368(3) . ?
C4 H4 0.9300 . ?
C5 C6 1.394(3) . ?
C5 H5 0.9300 . ?
C6 C7 1.499(3) . ?
C7 C8 1.519(3) . ?
C7 H7A 0.9700 . ?
C7 H7B 0.9700 . ?
C8 C9 1.526(3) . ?
C8 H8A 0.9700 . ?
C8 H8B 0.9700 . ?
C9 C10 1.498(3) . ?
C9 C32 1.540(3) . ?
C9 H9 0.9800 . ?
C10 N1 1.288(2) . ?
C11 C16 1.380(3) . ?
C11 C12 1.390(4) . ?
C11 H11 0.9300 . ?
C12 C13 1.369(5) . ?
C12 H12 0.9300 . ?
C13 C14 1.355(5) . ?
C13 H13 0.9300 . ?
C14 C15 1.368(4) . ?
C14 H14 0.9300 . ?
C15 C16 1.377(3) . ?
C15 H15 0.9300 . ?
C16 N2 1.417(3) . ?
C17 C18 1.368(4) . ?
C17 C22 1.369(3) . ?
C17 H17 0.9300 . ?
C18 C19 1.345(5) . ?
C18 H18 0.9300 . ?
C19 C20 1.387(5) . ?
C19 H19 0.9300 . ?
C20 C21 1.376(4) . ?
C20 H20 0.9300 . ?
C21 C22 1.372(4) . ?
C21 H21 0.9300 . ?
C22 C23 1.488(3) . ?
C23 N3 1.458(3) . ?
C23 H23A 0.9700 . ?
C23 H23B 0.9700 . ?
C24 O1 1.214(2) . ?
C24 N3 1.367(3) . ?
C24 C25 1.539(3) . ?
C25 N2 1.455(3) . ?
C25 C26 1.515(3) . ?
C25 C32 1.560(3) . ?
C26 C27 1.374(3) . ?
C26 C31 1.385(3) . ?
C27 C28 1.383(4) . ?
C27 H27 0.9300 . ?
C28 F1 1.363(3) . ?
C28 C29 1.367(4) . ?
C29 C30 1.372(4) . ?
C29 H29 0.9300 . ?
C30 C31 1.382(3) . ?
C30 H30 0.9300 . ?
C31 N3 1.412(3) . ?
C32 C33 1.517(3) . ?
C32 H32 0.9800 . ?
C33 O2 1.215(2) . ?
C33 C34 1.492(3) . ?
C34 C40 1.355(3) . ?
C34 C35 1.360(3) . ?
C35 C36 1.384(4) . ?
C35 H35 0.9300 . ?
C36 C37 1.334(4) . ?
C36 H36 0.9300 . ?
C37 C39 1.358(4) . ?
C37 C38 1.514(3) . ?
C38 H38A 0.9600 . ?
C38 H38B 0.9600 . ?
C38 H38C 0.9600 . ?
C39 C40 1.386(4) . ?
C39 H39 0.9300 . ?
C40 H40 0.9300 . ?
N1 N2 1.373(2) . ?
